data_7220783
loop_
_publ_author_name
'Rahman, Shofiur'
'Zein, Ahmed'
'Dawe, Louise N.'
'Shamov, Grigory'
'Thordarson, Pall'
'Georghiou, Paris Elias'

_publ_section_title
;
 Supramolecular host-guest complexation of Lash's calix[4]azulene with
 tetraalkylammonium salts: binding and DFT computational studies
;
_journal_name_full 'RSC Adv.'
_journal_paper_doi 10.1039/C5RA07802D
_journal_year 2015
_chemical_formula_moiety 'C44 H32'
_chemical_formula_sum 'C44 H32'
_chemical_formula_weight 560.69
_chemical_name_systematic
;
 ?
;
_space_group_crystal_system monoclinic
_space_group_IT_number 15
_space_group_name_Hall '-C 2yc'
_space_group_name_H-M_alt 'C 1 2/c 1'
_symmetry_space_group_name_Hall '-C 2yc'
_symmetry_space_group_name_H-M 'C 1 2/c 1'
_atom_sites_solution_hydrogens geom
_audit_creation_date 2015-02-16
_audit_creation_method
;
Olex2 1.2
(compiled 2015.01.26 svn.r3150 for OlexSys, GUI svn.r4998)
;
_audit_update_record
;
2015-02-16 deposited with the CCDC.
2015-06-16 downloaded from the CCDC.
;
_cell_angle_alpha 90
_cell_angle_beta 97.075(8)
_cell_angle_gamma 90
_cell_formula_units_Z 4
_cell_length_a 21.779(11)
_cell_length_b 4.904(2)
_cell_length_c 27.269(12)
_cell_measurement_reflns_used 5409
_cell_measurement_temperature 153(2)
_cell_measurement_theta_max 30.7132
_cell_measurement_theta_min 2.5529
_cell_volume 2890(2)
_computing_cell_refinement 'CrystalClear (Rigaku Inc., 2008)'
_computing_data_collection 'CrystalClear (Rigaku Inc., 2008)'
_computing_data_reduction 'CrystalClear (Rigaku Inc., 2008)'
_computing_molecular_graphics 'Olex2 (Dolomanov et al., 2009)'
_computing_publication_material 'Olex2 (Dolomanov et al., 2009)'
_computing_structure_refinement 'ShelXL-2014 (Sheldrick, 2008)'
_computing_structure_solution
;
ShelXS-97 (Sheldrick, 2008)
;
_diffrn_ambient_temperature 153(2)
_diffrn_detector_area_resol_mean 28.5714
_diffrn_measured_fraction_theta_full 0.998
_diffrn_measured_fraction_theta_max 0.998
_diffrn_measurement_details
;
scan:
    Number of images: 360
               Slice: -75.0000 - 105.0000
         Image width: 0.5000
            Exp time: 35.0000
       Rotation axis: Omega
               Omega: 0.0000
                 Chi: 45.0000
                 Phi: 90.0000
                 XTD: 40.0573
              2theta: 15.0966
scan:
    Number of images: 360
               Slice: -75.0000 - 105.0000
         Image width: 0.5000
            Exp time: 35.0000
       Rotation axis: Omega
               Omega: 0.0000
                 Chi: 0.0000
                 Phi: 0.0000
                 XTD: 40.0573
              2theta: 15.0966
scan:
    Number of images: 286
               Slice: -40.0000 - 103.0000
         Image width: 0.5000
            Exp time: 35.0000
       Rotation axis: Omega
               Omega: 0.0000
                 Chi: 45.0000
                 Phi: 0.0000
                 XTD: 40.0573
              2theta: 15.0966
;
_diffrn_measurement_device
;
Saturn70 (2x2 bin mode)
;
_diffrn_measurement_device_details
;
AFC8: Eulerian 3 circle
;
_diffrn_measurement_device_type 'Rigaku Saturn'
_diffrn_measurement_method dtprofit.ref
_diffrn_orient_matrix_type d*Trek
_diffrn_orient_matrix_UB_11 0.0364
_diffrn_orient_matrix_UB_12 0.0068
_diffrn_orient_matrix_UB_13 0.0277
_diffrn_orient_matrix_UB_21 -0.1254
_diffrn_orient_matrix_UB_22 0.0520
_diffrn_orient_matrix_UB_23 0.1521
_diffrn_orient_matrix_UB_31 0.0020
_diffrn_orient_matrix_UB_32 -0.0344
_diffrn_orient_matrix_UB_33 0.0134
_diffrn_radiation_detector CCD
_diffrn_radiation_monochromator Other
_diffrn_radiation_type MoK\a
_diffrn_radiation_wavelength 0.71075
_diffrn_reflns_av_R_equivalents 0.0484
_diffrn_reflns_av_unetI/netI 0.0321
_diffrn_reflns_laue_measured_fraction_full 0.998
_diffrn_reflns_laue_measured_fraction_max 0.998
_diffrn_reflns_limit_h_max 26
_diffrn_reflns_limit_h_min -26
_diffrn_reflns_limit_k_max 6
_diffrn_reflns_limit_k_min -6
_diffrn_reflns_limit_l_max 28
_diffrn_reflns_limit_l_min -34
_diffrn_reflns_number 16217
_diffrn_reflns_point_group_measured_fraction_full 0.998
_diffrn_reflns_point_group_measured_fraction_max 0.998
_diffrn_reflns_theta_full 25.242
_diffrn_reflns_theta_max 26.492
_diffrn_reflns_theta_min 2.553
_diffrn_source 'Sealed Tube'
_diffrn_source_current 40.0000
_diffrn_source_power 2.0000
_diffrn_source_voltage 50.0000
_exptl_absorpt_coefficient_mu 0.073
_exptl_absorpt_correction_T_max 0.9975
_exptl_absorpt_correction_T_min 0.9849
_exptl_absorpt_correction_type numerical
_exptl_absorpt_process_details '(T. Higashi, 2000)'
_exptl_crystal_colour Green
_exptl_crystal_density_diffrn 1.288
_exptl_crystal_description Platelet
_exptl_crystal_F_000 1184
_exptl_crystal_size_max 0.33
_exptl_crystal_size_mid 0.13
_exptl_crystal_size_min 0.04
_refine_diff_density_max 0.188
_refine_diff_density_min -0.191
_refine_diff_density_rms 0.041
_refine_ls_extinction_coef 0.0008(3)
_refine_ls_extinction_expression Fc^*^=kFc[1+0.001xFc^2^\l^3^/sin(2\q)]^-1/4^
_refine_ls_extinction_method SHELXL
_refine_ls_goodness_of_fit_ref 1.179
_refine_ls_hydrogen_treatment constr
_refine_ls_matrix_type full
_refine_ls_number_parameters 200
_refine_ls_number_reflns 2982
_refine_ls_number_restraints 0
_refine_ls_restrained_S_all 1.179
_refine_ls_R_factor_all 0.0751
_refine_ls_R_factor_gt 0.0658
_refine_ls_shift/su_max 0.000
_refine_ls_shift/su_mean 0.000
_refine_ls_structure_factor_coef Fsqd
_refine_ls_weighting_details 'w=1/[\s^2^(Fo^2^)+(0.0410P)^2^+3.3521P] where P=(Fo^2^+2Fc^2^)/3'
_refine_ls_weighting_scheme calc
_refine_ls_wR_factor_gt 0.1361
_refine_ls_wR_factor_ref 0.1415
_reflns_Friedel_coverage 0.000
_reflns_number_gt 2647
_reflns_number_total 2982
_reflns_threshold_expression 'I > 2\s(I)'
_cod_data_source_file c5ra07802d4.cif
_cod_data_source_block shelxl
_cod_depositor_comments
;
The following automatic conversions were performed:

'_exptl_absorpt_correction_type' value 'Numerical' changed to
'numerical' according to
/usr/data/users/saulius/crontab/automatic-downloads/rss-feeds/RSC/lib/dictionaries/cif_core.dic
dictionary named 'cif_core.dic' version 2.4.2 from 2011-04-26.

Automatic conversion script
Id: cif_fix_values 3271 2015-04-21 07:52:19Z andrius 
;
_cod_original_cell_volume 2891(2)
_cod_database_code 7220783
_shelxl_version_number 2013-4
_shelx_space_group_comment
;
The symmetry employed for this shelxl refinement is uniquely defined
by the following loop, which should always be used as a source of
symmetry information in preference to the above space-group names.
They are only intended as comments.
;
_shelx_estimated_absorpt_t_max 0.997
_shelx_estimated_absorpt_t_min 0.976
_diffrn_number_total 4591
_olex2_refinement_description
;
1. Fixed Uiso
 At 1.2 times of:
  All C(H) groups, All C(H,H) groups
2.a Secondary CH2 refined with riding coordinates:
 C11(H11A,H11B), C22(H22A,H22B)
2.b Aromatic/amide H refined with riding coordinates:
 C1(H1), C4(H4), C5(H5), C6(H6), C7(H7), C8(H8), C14(H14), C15(H15), C16(H16),
 C17(H17), C18(H18), C21(H21)
;
_olex2_submission_special_instructions 'No special instructions were received'

loop_
_space_group_symop_operation_xyz
'x, y, z'
'-x, y, -z+1/2'
'x+1/2, y+1/2, z'
'-x+1/2, y+1/2, -z+1/2'
'-x, -y, -z'
'x, -y, z-1/2'
'-x+1/2, -y+1/2, -z'
'x+1/2, -y+1/2, z-1/2'

loop_
_atom_site_label
_atom_site_type_symbol
_atom_site_fract_x
_atom_site_fract_y
_atom_site_fract_z
_atom_site_U_iso_or_equiv
_atom_site_adp_type
_atom_site_occupancy
_atom_site_site_symmetry_order
_atom_site_calc_flag
_atom_site_refinement_flags_posn
C1 C 0.32512(9) 1.1352(4) 0.54095(7) 0.0350(5) Uani 1 1 d .
H1 H 0.3007 1.2734 0.5255 0.042 Uiso 1 1 calc R
C2 C 0.37415(9) 1.0107(4) 0.52107(7) 0.0336(5) Uani 1 1 d .
C3 C 0.40002(9) 0.8161(4) 0.55551(7) 0.0327(4) Uani 1 1 d .
C4 C 0.44937(9) 0.6447(4) 0.55050(7) 0.0376(5) Uani 1 1 d .
H4 H 0.4660 0.6600 0.5208 0.045 Uiso 1 1 calc R
C5 C 0.47767(10) 0.4538(5) 0.58326(8) 0.0421(5) Uani 1 1 d .
H5 H 0.5105 0.3597 0.5724 0.050 Uiso 1 1 calc R
C6 C 0.46397(10) 0.3834(5) 0.62987(8) 0.0443(5) Uani 1 1 d .
H6 H 0.4893 0.2503 0.6460 0.053 Uiso 1 1 calc R
C7 C 0.41790(10) 0.4823(5) 0.65613(8) 0.0449(5) Uani 1 1 d .
H7 H 0.4173 0.4100 0.6876 0.054 Uiso 1 1 calc R
C8 C 0.37257(10) 0.6758(4) 0.64135(7) 0.0370(5) Uani 1 1 d .
H8 H 0.3444 0.7080 0.6637 0.044 Uiso 1 1 calc R
C9 C 0.36329(9) 0.8266(4) 0.59839(7) 0.0324(4) Uani 1 1 d .
C10 C 0.31742(9) 1.0260(4) 0.58688(7) 0.0333(5) Uani 1 1 d .
C11 C 0.26662(9) 1.0977(4) 0.61738(7) 0.0371(5) Uani 1 1 d .
H11A H 0.2503 1.2765 0.6078 0.045 Uiso 1 1 calc R
H11B H 0.2834 1.1052 0.6520 0.045 Uiso 1 1 calc R
C12 C 0.21510(9) 0.8901(4) 0.61040(7) 0.0332(5) Uani 1 1 d .
C13 C 0.18345(9) 0.7712(4) 0.64672(7) 0.0341(5) Uani 1 1 d .
C14 C 0.19272(10) 0.8262(5) 0.69715(7) 0.0404(5) Uani 1 1 d .
H14 H 0.2233 0.9541 0.7071 0.049 Uiso 1 1 calc R
C15 C 0.16280(10) 0.7171(5) 0.73452(7) 0.0455(6) Uani 1 1 d .
H15 H 0.1754 0.7850 0.7660 0.055 Uiso 1 1 calc R
C16 C 0.11662(11) 0.5205(5) 0.73172(8) 0.0484(6) Uani 1 1 d .
H16 H 0.1029 0.4754 0.7617 0.058 Uiso 1 1 calc R
C17 C 0.08803(11) 0.3819(5) 0.69100(8) 0.0460(6) Uani 1 1 d .
H17 H 0.0586 0.2536 0.6975 0.055 Uiso 1 1 calc R
C18 C 0.09725(10) 0.4084(5) 0.64153(8) 0.0393(5) Uani 1 1 d .
H18 H 0.0728 0.2967 0.6195 0.047 Uiso 1 1 calc R
C19 C 0.13750(9) 0.5769(4) 0.62068(7) 0.0336(5) Uani 1 1 d .
C20 C 0.14346(9) 0.5929(4) 0.56975(7) 0.0326(4) Uani 1 1 d .
C21 C 0.19027(9) 0.7802(4) 0.56461(7) 0.0335(5) Uani 1 1 d .
H21 H 0.2035 0.8268 0.5346 0.040 Uiso 1 1 calc R
C22 C 0.10720(9) 0.4314(5) 0.52896(7) 0.0379(5) Uani 1 1 d .
H22A H 0.1128 0.2385 0.5360 0.046 Uiso 1 1 calc R
H22B H 0.0636 0.4724 0.5285 0.046 Uiso 1 1 calc R

loop_
_atom_site_aniso_label
_atom_site_aniso_U_11
_atom_site_aniso_U_22
_atom_site_aniso_U_33
_atom_site_aniso_U_23
_atom_site_aniso_U_13
_atom_site_aniso_U_12
C1 0.0297(10) 0.0379(11) 0.0360(10) -0.0024(9) -0.0006(8) -0.0021(9)
C2 0.0289(10) 0.0390(11) 0.0323(10) -0.0024(8) 0.0019(8) -0.0066(9)
C3 0.0279(10) 0.0379(11) 0.0323(10) -0.0059(8) 0.0036(7) -0.0063(8)
C4 0.0324(11) 0.0436(12) 0.0372(11) -0.0071(9) 0.0057(8) -0.0048(9)
C5 0.0341(11) 0.0431(13) 0.0491(12) -0.0057(10) 0.0053(9) 0.0027(10)
C6 0.0410(12) 0.0404(12) 0.0498(13) 0.0045(10) -0.0016(10) 0.0028(10)
C7 0.0444(13) 0.0483(14) 0.0418(12) 0.0078(10) 0.0040(9) 0.0011(11)
C8 0.0364(11) 0.0414(12) 0.0336(10) -0.0032(9) 0.0055(8) -0.0048(9)
C9 0.0278(10) 0.0382(11) 0.0309(9) -0.0050(8) 0.0025(7) -0.0051(8)
C10 0.0296(10) 0.0368(11) 0.0332(10) -0.0057(8) 0.0029(8) -0.0048(9)
C11 0.0340(11) 0.0389(12) 0.0389(11) -0.0067(9) 0.0061(8) 0.0000(9)
C12 0.0273(10) 0.0400(11) 0.0325(10) -0.0012(8) 0.0046(7) 0.0053(9)
C13 0.0274(10) 0.0406(12) 0.0345(10) 0.0006(8) 0.0049(8) 0.0094(9)
C14 0.0342(11) 0.0510(13) 0.0363(11) -0.0018(9) 0.0050(8) 0.0066(10)
C15 0.0464(13) 0.0609(15) 0.0291(10) 0.0006(10) 0.0044(9) 0.0102(12)
C16 0.0477(13) 0.0635(16) 0.0360(11) 0.0114(11) 0.0126(9) 0.0103(12)
C17 0.0446(13) 0.0519(14) 0.0432(12) 0.0116(10) 0.0120(10) 0.0029(11)
C18 0.0335(11) 0.0450(12) 0.0401(11) 0.0050(9) 0.0075(8) 0.0021(10)
C19 0.0287(10) 0.0380(11) 0.0344(10) 0.0035(8) 0.0053(8) 0.0065(9)
C20 0.0287(10) 0.0367(11) 0.0327(10) 0.0018(8) 0.0048(7) 0.0021(8)
C21 0.0310(10) 0.0393(11) 0.0309(9) 0.0020(8) 0.0063(8) 0.0017(9)
C22 0.0347(11) 0.0444(13) 0.0349(10) 0.0007(9) 0.0051(8) -0.0046(9)

loop_
_atom_type_symbol
_atom_type_description
_atom_type_scat_dispersion_real
_atom_type_scat_dispersion_imag
_atom_type_scat_source
C C 0.0033 0.0016 'International Tables Vol C Tables 4.2.6.8 and 6.1.1.4'
H H 0.0000 0.0000 'International Tables Vol C Tables 4.2.6.8 and 6.1.1.4'

loop_
_geom_angle_atom_site_label_1
_geom_angle_atom_site_label_2
_geom_angle_atom_site_label_3
_geom_angle
_geom_angle_site_symmetry_1
_geom_angle_site_symmetry_3
C2 C1 H1 124.3 . .
C10 C1 H1 124.3 . .
C10 C1 C2 111.35(19) . .
C1 C2 C3 107.46(17) . .
C1 C2 C22 125.23(19) . 7_566
C3 C2 C22 127.25(19) . 7_566
C2 C3 C9 106.82(17) . .
C4 C3 C2 126.73(18) . .
C4 C3 C9 126.45(19) . .
C3 C4 H4 115.3 . .
C3 C4 C5 129.5(2) . .
C5 C4 H4 115.3 . .
C4 C5 H5 115.4 . .
C6 C5 C4 129.2(2) . .
C6 C5 H5 115.4 . .
C5 C6 H6 115.2 . .
C5 C6 C7 129.6(2) . .
C7 C6 H6 115.2 . .
C6 C7 H7 115.9 . .
C6 C7 C8 128.3(2) . .
C8 C7 H7 115.9 . .
C7 C8 H8 115.3 . .
C9 C8 C7 129.5(2) . .
C9 C8 H8 115.3 . .
C8 C9 C3 127.49(19) . .
C8 C9 C10 126.05(18) . .
C10 C9 C3 106.45(17) . .
C1 C10 C9 107.91(17) . .
C1 C10 C11 125.86(19) . .
C9 C10 C11 126.14(18) . .
C10 C11 H11A 109.4 . .
C10 C11 H11B 109.4 . .
C10 C11 C12 110.99(17) . .
H11A C11 H11B 108.0 . .
C12 C11 H11A 109.4 . .
C12 C11 H11B 109.4 . .
C13 C12 C11 127.88(18) . .
C13 C12 C21 107.42(18) . .
C21 C12 C11 124.70(18) . .
C12 C13 C19 106.74(16) . .
C14 C13 C12 126.4(2) . .
C14 C13 C19 126.84(19) . .
C13 C14 H14 115.5 . .
C15 C14 C13 129.0(2) . .
C15 C14 H14 115.5 . .
C14 C15 H15 115.4 . .
C14 C15 C16 129.2(2) . .
C16 C15 H15 115.4 . .
C15 C16 H16 115.2 . .
C17 C16 C15 129.6(2) . .
C17 C16 H16 115.2 . .
C16 C17 H17 115.6 . .
C16 C17 C18 128.8(2) . .
C18 C17 H17 115.6 . .
C17 C18 H18 115.5 . .
C19 C18 C17 129.1(2) . .
C19 C18 H18 115.5 . .
C18 C19 C13 127.50(18) . .
C18 C19 C20 125.4(2) . .
C20 C19 C13 107.10(17) . .
C19 C20 C22 126.37(18) . .
C21 C20 C19 107.02(17) . .
C21 C20 C22 126.59(18) . .
C12 C21 H21 124.1 . .
C20 C21 C12 111.71(18) . .
C20 C21 H21 124.1 . .
C2 C22 C20 113.35(17) 7_566 .
C2 C22 H22A 108.9 7_566 .
C2 C22 H22B 108.9 7_566 .
C20 C22 H22A 108.9 . .
C20 C22 H22B 108.9 . .
H22A C22 H22B 107.7 . .

loop_
_geom_bond_atom_site_label_1
_geom_bond_atom_site_label_2
_geom_bond_distance
_geom_bond_site_symmetry_2
C1 H1 0.9300 .
C1 C2 1.396(3) .
C1 C10 1.391(3) .
C2 C3 1.407(3) .
C2 C22 1.498(3) 7_566
C3 C4 1.384(3) .
C3 C9 1.497(3) .
C4 H4 0.9300 .
C4 C5 1.385(3) .
C5 H5 0.9300 .
C5 C6 1.385(3) .
C6 H6 0.9300 .
C6 C7 1.390(3) .
C7 H7 0.9300 .
C7 C8 1.393(3) .
C8 H8 0.9300 .
C8 C9 1.379(3) .
C9 C10 1.406(3) .
C10 C11 1.505(3) .
C11 H11A 0.9700 .
C11 H11B 0.9700 .
C11 C12 1.510(3) .
C12 C13 1.401(3) .
C12 C21 1.406(3) .
C13 C14 1.392(3) .
C13 C19 1.496(3) .
C14 H14 0.9300 .
C14 C15 1.383(3) .
C15 H15 0.9300 .
C15 C16 1.388(4) .
C16 H16 0.9300 .
C16 C17 1.383(3) .
C17 H17 0.9300 .
C17 C18 1.394(3) .
C18 H18 0.9300 .
C18 C19 1.378(3) .
C19 C20 1.413(3) .
C20 C21 1.392(3) .
C20 C22 1.507(3) .
C21 H21 0.9300 .
C22 C2 1.498(3) 7_566
C22 H22A 0.9700 .
C22 H22B 0.9700 .

loop_
_geom_torsion_atom_site_label_1
_geom_torsion_atom_site_label_2
_geom_torsion_atom_site_label_3
_geom_torsion_atom_site_label_4
_geom_torsion
_geom_torsion_site_symmetry_1
_geom_torsion_site_symmetry_4
C1 C2 C3 C4 179.47(19) . .
C1 C2 C3 C9 0.3(2) . .
C1 C10 C11 C12 98.1(2) . .
C2 C1 C10 C9 1.1(2) . .
C2 C1 C10 C11 -175.66(18) . .
C2 C3 C4 C5 178.5(2) . .
C2 C3 C9 C8 -178.63(19) . .
C2 C3 C9 C10 0.3(2) . .
C3 C4 C5 C6 0.1(4) . .
C3 C9 C10 C1 -0.8(2) . .
C3 C9 C10 C11 175.91(18) . .
C4 C3 C9 C8 2.2(3) . .
C4 C3 C9 C10 -178.85(19) . .
C4 C5 C6 C7 0.8(4) . .
C5 C6 C7 C8 1.5(4) . .
C6 C7 C8 C9 -3.2(4) . .
C7 C8 C9 C3 1.1(4) . .
C7 C8 C9 C10 -177.6(2) . .
C8 C9 C10 C1 178.14(19) . .
C8 C9 C10 C11 -5.1(3) . .
C9 C3 C4 C5 -2.5(3) . .
C9 C10 C11 C12 -78.1(2) . .
C10 C1 C2 C3 -0.9(2) . .
C10 C1 C2 C22 176.48(18) . 7_566
C10 C11 C12 C13 136.2(2) . .
C10 C11 C12 C21 -43.6(3) . .
C11 C12 C13 C14 1.3(3) . .
C11 C12 C13 C19 -179.29(18) . .
C11 C12 C21 C20 179.79(18) . .
C12 C13 C14 C15 179.6(2) . .
C12 C13 C19 C18 178.1(2) . .
C12 C13 C19 C20 -0.9(2) . .
C13 C12 C21 C20 -0.1(2) . .
C13 C14 C15 C16 1.4(4) . .
C13 C19 C20 C21 0.8(2) . .
C13 C19 C20 C22 179.19(19) . .
C14 C13 C19 C18 -2.6(3) . .
C14 C13 C19 C20 178.5(2) . .
C14 C15 C16 C17 -0.2(4) . .
C15 C16 C17 C18 -1.6(4) . .
C16 C17 C18 C19 0.7(4) . .
C17 C18 C19 C13 2.0(4) . .
C17 C18 C19 C20 -179.3(2) . .
C18 C19 C20 C21 -178.14(19) . .
C18 C19 C20 C22 0.2(3) . .
C19 C13 C14 C15 0.3(4) . .
C19 C20 C21 C12 -0.5(2) . .
C19 C20 C22 C2 -178.22(19) . 7_566
C21 C12 C13 C14 -178.79(19) . .
C21 C12 C13 C19 0.6(2) . .
C21 C20 C22 C2 -0.2(3) . 7_566
C22 C2 C3 C4 2.2(3) 7_566 .
C22 C2 C3 C9 -176.95(18) 7_566 .
C22 C20 C21 C12 -178.85(19) . .
